data_7131795
loop_
_publ_author_name
'Karjee, Pallab'
'Mandal, Santu'
'Debnath, Bijoy'
'Namdev, Nirali'
'Punniyamurthy, Tharmalingam'

_publ_section_title
;
 Expedient (3+3)-annulation of <i>in situ</i> generated azaoxyallyl
 cations with diaziridines.
;
_journal_issue 53
_journal_name_full 'Chemical communications (Cambridge, England)'
_journal_page_first 8270
_journal_page_last 8273
_journal_paper_doi 10.1039/d3cc02136j
_journal_volume 59
_journal_year 2023
_chemical_formula_sum 'C21 H24 Br N3 O2'
_chemical_formula_weight 430.34
_space_group_crystal_system orthorhombic
_space_group_IT_number 29
_space_group_name_Hall 'P 2c -2ac'
_space_group_name_H-M_alt 'P c a 21'
_atom_sites_solution_hydrogens geom
_audit_creation_method SHELXL-2019/1
_audit_update_record
;
2022-12-08 deposited with the CCDC.	2023-06-08 downloaded from the CCDC.
;
_cell_angle_alpha 90
_cell_angle_beta 90
_cell_angle_gamma 90
_cell_formula_units_Z 4
_cell_length_a 16.8943(6)
_cell_length_b 9.1586(3)
_cell_length_c 13.1298(4)
_cell_measurement_reflns_used 9921
_cell_measurement_temperature 293(2)
_cell_measurement_theta_max 25.99
_cell_measurement_theta_min 2.22
_cell_volume 2031.55(12)
_computing_cell_refinement 'Bruker SAINT'
_computing_data_collection 'Bruker APEX2'
_computing_data_reduction 'Bruker SAINT'
_computing_molecular_graphics 'Bruker SHELXTL'
_computing_publication_material 'Bruker SHELXTL'
_computing_structure_refinement 'SHELXL-2014 (Sheldrick 2014)'
_computing_structure_solution 'SHELXS-97 (Sheldrick 2008)'
_diffrn_ambient_temperature 293(2)
_diffrn_measured_fraction_theta_full 0.999
_diffrn_measured_fraction_theta_max 0.999
_diffrn_measurement_device_type 'Bruker APEX-II CCD'
_diffrn_measurement_method '\f and \w scans'
_diffrn_radiation_type MoK\a
_diffrn_radiation_wavelength 0.71073
_diffrn_reflns_av_R_equivalents 0.0476
_diffrn_reflns_av_unetI/netI 0.0249
_diffrn_reflns_Laue_measured_fraction_full 0.999
_diffrn_reflns_Laue_measured_fraction_max 0.999
_diffrn_reflns_limit_h_max 20
_diffrn_reflns_limit_h_min -20
_diffrn_reflns_limit_k_max 10
_diffrn_reflns_limit_k_min -10
_diffrn_reflns_limit_l_max 15
_diffrn_reflns_limit_l_min -15
_diffrn_reflns_number 55848
_diffrn_reflns_point_group_measured_fraction_full 0.998
_diffrn_reflns_point_group_measured_fraction_max 0.998
_diffrn_reflns_theta_full 24.991
_diffrn_reflns_theta_max 24.991
_diffrn_reflns_theta_min 2.224
_exptl_absorpt_coefficient_mu 2.044
_exptl_absorpt_correction_type none
_exptl_absorpt_process_details none
_exptl_crystal_colour colourless
_exptl_crystal_density_diffrn 1.407
_exptl_crystal_description Block
_exptl_crystal_F_000 888
_exptl_crystal_size_max 0.35
_exptl_crystal_size_mid 0.31
_exptl_crystal_size_min 0.28
_refine_diff_density_max 0.210
_refine_diff_density_min -0.705
_refine_diff_density_rms 0.048
_refine_ls_abs_structure_details
;
 Flack x determined using 1201 quotients [(I+)-(I-)]/[(I+)+(I-)]
 (Parsons, Flack and Wagner, Acta Cryst. B69 (2013) 249-259).
;
_refine_ls_abs_structure_Flack 0.031(4)
_refine_ls_extinction_method none
_refine_ls_goodness_of_fit_ref 0.921
_refine_ls_hydrogen_treatment constr
_refine_ls_matrix_type full
_refine_ls_number_parameters 246
_refine_ls_number_reflns 3560
_refine_ls_number_restraints 1
_refine_ls_restrained_S_all 0.921
_refine_ls_R_factor_all 0.0536
_refine_ls_R_factor_gt 0.0347
_refine_ls_shift/su_max 0.000
_refine_ls_shift/su_mean 0.000
_refine_ls_structure_factor_coef Fsqd
_refine_ls_weighting_details 'w=1/[\s^2^(Fo^2^)+(0.1000P)^2^+0.5549P] where P=(Fo^2^+2Fc^2^)/3'
_refine_ls_weighting_scheme calc
_refine_ls_wR_factor_gt 0.0983
_refine_ls_wR_factor_ref 0.1321
_reflns_Friedel_coverage 0.905
_reflns_Friedel_fraction_full 0.997
_reflns_Friedel_fraction_max 0.997
_reflns_number_gt 2836
_reflns_number_total 3560
_reflns_threshold_expression 'I > 2\s(I)'
_cod_data_source_file d3cc02136j2.cif
_cod_data_source_block PK338
_cod_database_code 7131795
_shelx_shelxl_version_number 2019/1
_shelx_space_group_comment
;
The symmetry employed for this shelxl refinement is uniquely defined
by the following loop, which should always be used as a source of
symmetry information in preference to the above space-group names.
They are only intended as comments.
;

loop_
_space_group_symop_operation_xyz
'x, y, z'
'-x, -y, z+1/2'
'x+1/2, -y, z'
'-x+1/2, y, z+1/2'

loop_
_atom_site_label
_atom_site_type_symbol
_atom_site_fract_x
_atom_site_fract_y
_atom_site_fract_z
_atom_site_U_iso_or_equiv
_atom_site_adp_type
_atom_site_occupancy
_atom_site_site_symmetry_order
_atom_site_calc_flag
_atom_site_refinement_flags_posn
_atom_site_refinement_flags_adp
_atom_site_refinement_flags_occupancy
_atom_site_disorder_assembly
_atom_site_disorder_group
Br01 Br 0.49010(5) 0.27647(8) 0.88025(9) 0.0742(3) Uani 1 1 d . . . . .
O002 O 0.5555(2) 0.1957(4) 0.3940(4) 0.0549(11) Uani 1 1 d . . . . .
O003 O 0.5203(3) 0.2947(5) 0.2106(4) 0.0610(12) Uani 1 1 d . . . . .
N004 N 0.3346(3) 0.1640(6) 0.2881(4) 0.0524(12) Uani 1 1 d . . . . .
N005 N 0.3417(3) 0.1878(5) 0.3984(3) 0.0487(11) Uani 1 1 d . . . . .
N006 N 0.4767(3) 0.2306(5) 0.3676(6) 0.0472(14) Uani 1 1 d . . . . .
C007 C 0.4217(3) 0.1447(6) 0.4289(4) 0.0458(12) Uani 1 1 d . . . . .
H007 H 0.429560 0.040460 0.415392 0.055 Uiso 1 1 calc R U . . .
C008 C 0.4334(3) 0.1752(6) 0.5406(4) 0.0436(12) Uani 1 1 d . . . . .
C009 C 0.4474(3) 0.0633(7) 0.6083(4) 0.0491(13) Uani 1 1 d . . . . .
H009 H 0.447046 -0.032749 0.585236 0.059 Uiso 1 1 calc R U . . .
C00A C 0.3793(4) 0.2822(6) 0.2350(5) 0.0503(13) Uani 1 1 d . . . . .
C00B C 0.4628(4) 0.2352(7) 0.7426(5) 0.0488(14) Uani 1 1 d . . . . .
C00C C 0.4621(4) 0.0918(7) 0.7106(5) 0.0532(13) Uani 1 1 d . . . . .
H00C H 0.471300 0.016032 0.756263 0.064 Uiso 1 1 calc R U . . .
C00D C 0.4456(4) 0.3482(7) 0.6777(5) 0.0552(14) Uani 1 1 d . . . . .
H00D H 0.443893 0.443844 0.701425 0.066 Uiso 1 1 calc R U . . .
C00E C 0.2485(4) 0.1676(9) 0.2725(5) 0.0688(18) Uani 1 1 d . . . . .
H00A H 0.233913 0.116319 0.210625 0.083 Uiso 1 1 calc R U . . .
H00B H 0.229446 0.267353 0.268359 0.083 Uiso 1 1 calc R U . . .
C00F C 0.4309(4) 0.3173(6) 0.5763(5) 0.0542(15) Uani 1 1 d . . . . .
H00F H 0.419141 0.392972 0.531536 0.065 Uiso 1 1 calc R U . . .
C00G C 0.4657(4) 0.2662(6) 0.2667(5) 0.0484(14) Uani 1 1 d . . . . .
C00H C 0.2837(4) 0.0821(9) 0.4394(5) 0.0711(19) Uani 1 1 d . . . . .
H00E H 0.267602 0.109104 0.507774 0.085 Uiso 1 1 calc R U . . .
H00G H 0.305857 -0.015582 0.440982 0.085 Uiso 1 1 calc R U . . .
C00I C 0.6651(4) 0.2904(6) 0.4915(5) 0.0544(15) Uani 1 1 d . . . . .
C00J C 0.3525(4) 0.4382(8) 0.2620(6) 0.0716(18) Uani 1 1 d . . . . .
H00H H 0.300183 0.454660 0.235815 0.107 Uiso 1 1 calc R U . . .
H00I H 0.388419 0.507410 0.232363 0.107 Uiso 1 1 calc R U . . .
H00J H 0.352150 0.449888 0.334677 0.107 Uiso 1 1 calc R U . . .
C00K C 0.6508(4) 0.2169(8) 0.5802(6) 0.0701(19) Uani 1 1 d . . . . .
H00K H 0.599983 0.183315 0.593886 0.084 Uiso 1 1 calc R U . . .
C00L C 0.7103(5) 0.1917(10) 0.6498(8) 0.084(2) Uani 1 1 d . . . . .
H00L H 0.699190 0.140542 0.709267 0.101 Uiso 1 1 calc R U . . .
C00M C 0.5994(4) 0.3279(7) 0.4196(6) 0.0674(18) Uani 1 1 d . . . . .
H00M H 0.564278 0.398525 0.450980 0.081 Uiso 1 1 calc R U . . .
H00N H 0.621117 0.371071 0.358143 0.081 Uiso 1 1 calc R U . . .
C00N C 0.3715(6) 0.2559(10) 0.1214(6) 0.080(2) Uani 1 1 d . . . . .
H00O H 0.382898 0.155393 0.106645 0.120 Uiso 1 1 calc R U . . .
H00P H 0.408102 0.317328 0.085552 0.120 Uiso 1 1 calc R U . . .
H00Q H 0.318475 0.278234 0.100134 0.120 Uiso 1 1 calc R U . . .
C00O C 0.2150(4) 0.0898(11) 0.3673(6) 0.092(2) Uani 1 1 d . . . . .
H00R H 0.171693 0.145099 0.396704 0.111 Uiso 1 1 calc R U . . .
H00S H 0.196197 -0.007274 0.350170 0.111 Uiso 1 1 calc R U . . .
C00P C 0.7409(5) 0.3382(10) 0.4729(8) 0.090(2) Uani 1 1 d . . . . .
H00T H 0.752384 0.387980 0.412974 0.108 Uiso 1 1 calc R U . . .
C00Q C 0.7845(6) 0.2403(10) 0.6329(9) 0.085(3) Uani 1 1 d . . . . .
H00U H 0.823885 0.225060 0.681266 0.102 Uiso 1 1 calc R U . . .
C00R C 0.8016(5) 0.3116(11) 0.5450(11) 0.106(3) Uani 1 1 d . . . . .
H00V H 0.852976 0.342841 0.532086 0.127 Uiso 1 1 calc R U . . .

loop_
_atom_site_aniso_label
_atom_site_aniso_U_11
_atom_site_aniso_U_22
_atom_site_aniso_U_33
_atom_site_aniso_U_23
_atom_site_aniso_U_13
_atom_site_aniso_U_12
Br01 0.1008(6) 0.0794(5) 0.0424(4) -0.0064(5) -0.0085(5) -0.0039(3)
O002 0.038(2) 0.055(2) 0.072(3) -0.004(2) -0.002(2) 0.0012(15)
O003 0.062(3) 0.067(3) 0.054(3) 0.008(2) 0.015(2) 0.001(2)
N004 0.050(3) 0.068(3) 0.038(2) -0.002(2) -0.003(2) -0.003(2)
N005 0.039(2) 0.069(3) 0.038(3) -0.001(2) -0.0024(19) 0.0057(19)
N006 0.041(2) 0.057(3) 0.043(4) 0.000(2) 0.004(3) 0.0028(18)
C007 0.047(3) 0.045(3) 0.044(3) -0.001(2) 0.000(2) 0.001(2)
C008 0.038(3) 0.054(3) 0.039(3) -0.002(2) 0.001(2) 0.005(3)
C009 0.052(3) 0.046(3) 0.049(3) 0.000(2) 0.001(2) 0.003(3)
C00A 0.054(3) 0.059(3) 0.037(3) 0.004(2) 0.002(3) 0.003(3)
C00B 0.047(3) 0.065(4) 0.034(3) -0.004(3) 0.000(2) 0.001(3)
C00C 0.062(3) 0.051(3) 0.047(3) 0.005(3) 0.000(3) 0.004(3)
C00D 0.070(4) 0.046(3) 0.049(3) -0.006(3) 0.003(3) 0.003(3)
C00E 0.048(3) 0.096(5) 0.062(4) 0.005(4) -0.016(3) -0.003(3)
C00F 0.067(4) 0.048(3) 0.047(3) 0.005(3) -0.002(3) 0.006(3)
C00G 0.054(3) 0.047(3) 0.044(3) 0.000(3) 0.006(3) 0.003(3)
C00H 0.050(3) 0.105(6) 0.059(4) 0.013(4) 0.003(3) -0.015(4)
C00I 0.046(3) 0.055(4) 0.062(4) -0.003(3) 0.005(3) -0.003(3)
C00J 0.071(4) 0.059(4) 0.085(5) 0.004(3) -0.010(4) 0.014(3)
C00K 0.046(4) 0.093(5) 0.071(5) 0.008(4) 0.003(3) 0.003(3)
C00L 0.070(6) 0.103(6) 0.081(5) -0.003(5) -0.010(4) 0.017(5)
C00M 0.061(4) 0.061(4) 0.080(5) 0.007(3) -0.006(3) -0.011(3)
C00N 0.089(6) 0.107(6) 0.044(4) 0.000(4) -0.002(4) -0.009(4)
C00O 0.057(4) 0.152(7) 0.067(5) 0.011(5) -0.002(4) -0.018(4)
C00P 0.063(5) 0.095(6) 0.111(7) 0.016(5) 0.005(5) -0.024(4)
C00Q 0.062(5) 0.090(6) 0.102(7) -0.017(5) -0.022(5) 0.003(4)
C00R 0.046(4) 0.112(7) 0.160(10) -0.014(7) -0.009(6) -0.025(5)

loop_
_atom_type_symbol
_atom_type_description
_atom_type_scat_dispersion_real
_atom_type_scat_dispersion_imag
_atom_type_scat_source
C C 0.0033 0.0016 'International Tables Vol C Tables 4.2.6.8 and 6.1.1.4'
H H 0.0000 0.0000 'International Tables Vol C Tables 4.2.6.8 and 6.1.1.4'
N N 0.0061 0.0033 'International Tables Vol C Tables 4.2.6.8 and 6.1.1.4'
O O 0.0106 0.0060 'International Tables Vol C Tables 4.2.6.8 and 6.1.1.4'
Br Br -0.2901 2.4595 'International Tables Vol C Tables 4.2.6.8 and 6.1.1.4'

loop_
_geom_angle_atom_site_label_1
_geom_angle_atom_site_label_2
_geom_angle_atom_site_label_3
_geom_angle
_geom_angle_site_symmetry_1
_geom_angle_site_symmetry_3
_geom_angle_publ_flag
N006 O002 C00M 110.4(4) . . ?
C00E N004 N005 102.4(5) . . ?
C00E N004 C00A 114.8(5) . . ?
N005 N004 C00A 108.2(4) . . ?
C007 N005 N004 107.7(4) . . ?
C007 N005 C00H 109.6(5) . . ?
N004 N005 C00H 102.0(4) . . ?
C00G N006 O002 114.7(5) . . ?
C00G N006 C007 124.9(5) . . ?
O002 N006 C007 110.0(5) . . ?
N006 C007 N005 107.0(4) . . ?
N006 C007 C008 110.7(5) . . ?
N005 C007 C008 109.7(4) . . ?
C009 C008 C00F 119.1(5) . . ?
C009 C008 C007 120.9(5) . . ?
C00F C008 C007 120.0(5) . . ?
C008 C009 C00C 120.9(5) . . ?
N004 C00A C00N 107.5(5) . . ?
N004 C00A C00G 106.7(5) . . ?
C00N C00A C00G 109.6(6) . . ?
N004 C00A C00J 114.7(5) . . ?
C00N C00A C00J 110.4(6) . . ?
C00G C00A C00J 107.9(5) . . ?
C00D C00B C00C 121.9(6) . . ?
C00D C00B Br01 119.4(4) . . ?
C00C C00B Br01 118.7(5) . . ?
C00B C00C C009 118.3(6) . . ?
C00B C00D C00F 118.8(6) . . ?
N004 C00E C00O 103.9(5) . . ?
C008 C00F C00D 120.8(6) . . ?
O003 C00G N006 122.2(6) . . ?
O003 C00G C00A 123.0(6) . . ?
N006 C00G C00A 114.5(5) . . ?
N005 C00H C00O 104.6(5) . . ?
C00K C00I C00P 118.2(7) . . ?
C00K C00I C00M 121.4(6) . . ?
C00P C00I C00M 120.3(7) . . ?
C00I C00K C00L 121.3(8) . . ?
C00Q C00L C00K 120.9(9) . . ?
O002 C00M C00I 109.4(5) . . ?
C00H C00O C00E 104.3(5) . . ?
C00I C00P C00R 120.0(9) . . ?
C00L C00Q C00R 119.7(9) . . ?
C00Q C00R C00P 119.9(8) . . ?

loop_
_geom_bond_atom_site_label_1
_geom_bond_atom_site_label_2
_geom_bond_distance
_geom_bond_site_symmetry_2
_geom_bond_publ_flag
Br01 C00B 1.903(6) . ?
O002 N006 1.412(6) . ?
O002 C00M 1.460(8) . ?
O003 C00G 1.210(8) . ?
N004 C00E 1.470(8) . ?
N004 N005 1.470(6) . ?
N004 C00A 1.491(8) . ?
N005 C007 1.463(7) . ?
N005 C00H 1.479(8) . ?
N006 C00G 1.377(10) . ?
N006 C007 1.460(8) . ?
C007 C008 1.506(7) . ?
C008 C009 1.377(8) . ?
C008 C00F 1.384(8) . ?
C009 C00C 1.391(8) . ?
C00A C00N 1.517(10) . ?
C00A C00G 1.524(10) . ?
C00A C00J 1.541(9) . ?
C00B C00D 1.372(9) . ?
C00B C00C 1.379(9) . ?
C00D C00F 1.384(8) . ?
C00E C00O 1.543(11) . ?
C00H C00O 1.500(9) . ?
C00I C00K 1.366(10) . ?
C00I C00P 1.376(10) . ?
C00I C00M 1.497(10) . ?
C00K C00L 1.378(12) . ?
C00L C00Q 1.349(12) . ?
C00P C00R 1.416(14) . ?
C00Q C00R 1.357(16) . ?
